data_4313412
loop_
_publ_author_name
'Zhaofu Fei'
'Rosario Scopelliti'
'Paul J. Dyson'

_publ_contact_author_address
;
Facult\'e des sciences de base
Institut de Chimie Mol\'eculaire et Biologique
EPFL-BCH
CH-1015 Lausanne
Switzerland 
;
_publ_contact_author_email paul.dyson@epfl.ch
_publ_contact_author_fax '+41 21 69 39885'
_publ_contact_author_name 'Paul J. Dyson'
_publ_contact_author_phone '+41 21 69 39854'
_publ_section_title
;
 Understanding Structure Does Not Always Explain Reactivity: A
 Phosphinoamide Anion Reacts as an Iminophosphide Anion
;
_journal_name_full 'Inorganic Chemistry'
_journal_page_first 2125
_journal_page_last 2130
_journal_paper_doi 10.1021/ic0262841
_journal_volume 42
_journal_year 2003
_chemical_formula_sum 'C46 H44 Li2 N4 O2 P2'
_chemical_formula_weight 760.67
_chemical_name_systematic
; 
 ? 
;
_space_group_IT_number 14
_symmetry_cell_setting monoclinic
_symmetry_space_group_name_Hall '-P 2yn'
_symmetry_space_group_name_H-M 'P 1 21/n 1'
_atom_sites_solution_hydrogens geom
_atom_sites_solution_primary direct
_atom_sites_solution_secondary difmap
_audit_creation_method SHELXL-97
_cell_angle_alpha 90.00
_cell_angle_beta 96.175(5)
_cell_angle_gamma 90.00
_cell_formula_units_Z 2
_cell_length_a 8.9580(6)
_cell_length_b 21.8518(15)
_cell_length_c 10.5675(6)
_cell_measurement_reflns_used 4807
_cell_measurement_temperature 140(2)
_cell_measurement_theta_max 26.78445
_cell_measurement_theta_min 2.2252
_cell_volume 2056.6(2)
_computing_cell_refinement 'Oxford Diffraction CrysAlis RED'
_computing_data_collection 'Oxford Diffraction CrysAlis CCD'
_computing_data_reduction 'Oxford Diffraction CrysAlis RED'
_computing_molecular_graphics 'Bruker SHELXTL'
_computing_publication_material 'Bruker SHELXTL'
_computing_structure_refinement 'SHELXL-97 (Sheldrick, 1997)'
_computing_structure_solution 'SHELXS-97 (Sheldrick, 1990)'
_diffrn_ambient_temperature 140(2)
_diffrn_measured_fraction_theta_full 0.975
_diffrn_measured_fraction_theta_max 0.975
_diffrn_measurement_device_type 'Oxford Diffraction KM4/Sapphire CCD'
_diffrn_measurement_method 'phi and omega scans'
_diffrn_radiation_monochromator graphite
_diffrn_radiation_source 'fine-focus sealed tube'
_diffrn_radiation_type MoK\a
_diffrn_radiation_wavelength 0.71073
_diffrn_reflns_av_R_equivalents 0.0294
_diffrn_reflns_av_sigmaI/netI 0.0343
_diffrn_reflns_limit_h_max 10
_diffrn_reflns_limit_h_min -10
_diffrn_reflns_limit_k_max 24
_diffrn_reflns_limit_k_min -26
_diffrn_reflns_limit_l_max 12
_diffrn_reflns_limit_l_min -12
_diffrn_reflns_number 11807
_diffrn_reflns_theta_full 25.02
_diffrn_reflns_theta_max 25.02
_diffrn_reflns_theta_min 3.40
_exptl_absorpt_coefficient_mu 0.148
_exptl_absorpt_correction_T_max 1.0113
_exptl_absorpt_correction_T_min 0.9172
_exptl_absorpt_correction_type multi-scan
_exptl_absorpt_process_details
; 
[c.f. r.h. blessing, acta cryst. (1995), a51, 33-38] 
;
_exptl_crystal_colour yellow
_exptl_crystal_density_diffrn 1.228
_exptl_crystal_density_method 'not measured'
_exptl_crystal_description prismatic
_exptl_crystal_F_000 800
_exptl_crystal_size_max 0.24
_exptl_crystal_size_mid 0.21
_exptl_crystal_size_min 0.17
_refine_diff_density_max 0.311
_refine_diff_density_min -0.240
_refine_diff_density_rms 0.035
_refine_ls_extinction_coef 0.0015(9)
_refine_ls_extinction_expression Fc^*^=kFc[1+0.001xFc^2^\l^3^/sin(2\q)]^-1/4^
_refine_ls_extinction_method SHELXL
_refine_ls_goodness_of_fit_ref 1.064
_refine_ls_hydrogen_treatment mixed
_refine_ls_matrix_type full
_refine_ls_number_parameters 328
_refine_ls_number_reflns 3545
_refine_ls_number_restraints 0
_refine_ls_restrained_S_all 1.064
_refine_ls_R_factor_all 0.0529
_refine_ls_R_factor_gt 0.0359
_refine_ls_shift/su_max 0.000
_refine_ls_shift/su_mean 0.000
_refine_ls_structure_factor_coef Fsqd
_refine_ls_weighting_details 'calc w=1/[\s^2^(Fo^2^)+(0.0488P)^2^+0.1507P] where P=(Fo^2^+2Fc^2^)/3'
_refine_ls_weighting_scheme calc
_refine_ls_wR_factor_gt 0.0865
_refine_ls_wR_factor_ref 0.0928
_reflns_number_gt 2762
_reflns_number_total 3545
_reflns_threshold_expression >2sigma(I)
_cod_data_source_file ic0262841si20021219_041453_3.cif
_cod_data_source_block 2
_cod_depositor_comments
;
The following automatic conversions were performed:

'_symmetry_cell_setting' value 'Monoclinic' changed to 'monoclinic'
according to the built-in table from CIF Core dictionary named
'cif_core.dic' version 2.4.1 from 2010-06-29.

Automatic conversion script
Id: cif_fix_values 1646 2011-03-28 12:23:43Z adriana 
;
_cod_database_code 4313412

loop_
_symmetry_equiv_pos_as_xyz
'x, y, z'
'-x+1/2, y+1/2, -z+1/2'
'-x, -y, -z'
'x-1/2, -y-1/2, z-1/2'

loop_
_atom_site_label
_atom_site_type_symbol
_atom_site_fract_x
_atom_site_fract_y
_atom_site_fract_z
_atom_site_U_iso_or_equiv
_atom_site_adp_type
_atom_site_occupancy
_atom_site_symmetry_multiplicity
_atom_site_calc_flag
_atom_site_refinement_flags
_atom_site_disorder_assembly
_atom_site_disorder_group
P1 P 0.03336(5) 0.17030(2) -0.24889(4) 0.02522(15) Uani 1 1 d . B .
O1 O 0.13042(14) 0.10311(6) 0.11838(11) 0.0349(3) Uani 1 1 d . B .
N1 N 0.10846(14) 0.10388(6) -0.18728(13) 0.0243(3) Uani 1 1 d . B .
N2 N 0.15901(17) -0.02843(7) -0.01691(16) 0.0352(4) Uani 1 1 d . . .
C1 C 0.23855(17) 0.08385(8) -0.22828(15) 0.0240(4) Uani 1 1 d . . .
C2 C 0.31036(18) 0.03064(8) -0.17122(16) 0.0258(4) Uani 1 1 d . . .
C3 C 0.4472(2) 0.00814(9) -0.2055(2) 0.0348(5) Uani 1 1 d . . .
H3 H 0.491(2) -0.0293(9) -0.1595(18) 0.036(5) Uiso 1 1 d . . .
C4 C 0.5154(2) 0.03569(10) -0.3006(2) 0.0409(5) Uani 1 1 d . . .
H4 H 0.610(2) 0.0205(9) -0.3267(19) 0.047(6) Uiso 1 1 d . . .
C5 C 0.4456(2) 0.08663(10) -0.3624(2) 0.0382(5) Uani 1 1 d . . .
H5 H 0.496(2) 0.1074(9) -0.431(2) 0.050(6) Uiso 1 1 d . . .
C6 C 0.31298(19) 0.10992(9) -0.32811(18) 0.0312(4) Uani 1 1 d . . .
H6 H 0.270(2) 0.1467(8) -0.3739(17) 0.030(5) Uiso 1 1 d . . .
C7 C 0.23090(19) -0.00248(8) -0.08308(17) 0.0283(4) Uani 1 1 d . B .
C8 C -0.08367(18) 0.14622(8) -0.39438(16) 0.0242(4) Uani 1 1 d . . .
C9 C -0.1050(2) 0.08495(9) -0.42902(18) 0.0291(4) Uani 1 1 d . . .
H9 H -0.060(2) 0.0542(9) -0.3744(18) 0.039(6) Uiso 1 1 d . . .
C10 C -0.1934(2) 0.06913(10) -0.53986(18) 0.0340(5) Uani 1 1 d . . .
H10 H -0.206(2) 0.0284(10) -0.5611(19) 0.045(6) Uiso 1 1 d . . .
C11 C -0.2613(2) 0.11414(10) -0.61810(18) 0.0366(5) Uani 1 1 d . . .
H11 H -0.319(2) 0.1040(9) -0.697(2) 0.042(6) Uiso 1 1 d . . .
C12 C -0.2402(2) 0.17496(10) -0.58660(18) 0.0360(5) Uani 1 1 d . . .
H12 H -0.284(2) 0.2078(9) -0.6407(19) 0.042(6) Uiso 1 1 d . . .
C13 C -0.1510(2) 0.19094(9) -0.47566(18) 0.0313(4) Uani 1 1 d . . .
H13 H -0.1320(19) 0.2343(9) -0.4560(17) 0.035(5) Uiso 1 1 d . . .
C14 C -0.11188(19) 0.18074(8) -0.13966(16) 0.0262(4) Uani 1 1 d . B .
C15 C -0.0726(2) 0.21278(9) -0.02667(18) 0.0329(4) Uani 1 1 d . . .
H15 H 0.026(2) 0.2312(9) -0.0149(19) 0.046(6) Uiso 1 1 d . . .
C16 C -0.1746(2) 0.22051(10) 0.06203(19) 0.0411(5) Uani 1 1 d . . .
H16 H -0.145(2) 0.2441(10) 0.141(2) 0.055(6) Uiso 1 1 d . . .
C17 C -0.3185(2) 0.19744(10) 0.0388(2) 0.0443(5) Uani 1 1 d . . .
H17 H -0.393(2) 0.2044(10) 0.102(2) 0.053(6) Uiso 1 1 d . . .
C18 C -0.3604(2) 0.16680(11) -0.0731(2) 0.0448(5) Uani 1 1 d . . .
H18 H -0.456(3) 0.1506(10) -0.091(2) 0.061(7) Uiso 1 1 d . . .
C19 C -0.2575(2) 0.15830(9) -0.1614(2) 0.0372(5) Uani 1 1 d . . .
H19 H -0.288(2) 0.1350(10) -0.240(2) 0.048(6) Uiso 1 1 d . . .
C20 C 0.2726(2) 0.13404(10) 0.1239(2) 0.0439(5) Uani 1 1 d . . .
H20A H 0.2621 0.1728 0.0754 0.053 Uiso 1 1 calc R A 1
H20B H 0.3473 0.1080 0.0870 0.053 Uiso 1 1 calc R A 1
C21A C 0.3218(10) 0.1466(4) 0.2617(10) 0.0557(17) Uani 0.70 1 d P B 1
H21A H 0.3847 0.1839 0.2726 0.067 Uiso 0.70 1 calc PR B 1
H21B H 0.3775 0.1115 0.3030 0.067 Uiso 0.70 1 calc PR B 1
C22A C 0.1715(6) 0.1556(3) 0.3132(5) 0.0642(15) Uani 0.70 1 d P B 1
H22A H 0.1280 0.1963 0.2904 0.077 Uiso 0.70 1 calc PR B 1
H22B H 0.1794 0.1502 0.4067 0.077 Uiso 0.70 1 calc PR B 1
C21B C 0.280(2) 0.1674(9) 0.248(2) 0.076(5) Uani 0.30 1 d P B 2
H21C H 0.2264 0.2070 0.2384 0.091 Uiso 0.30 1 calc PR B 2
H21D H 0.3852 0.1746 0.2836 0.091 Uiso 0.30 1 calc PR B 2
C22B C 0.200(2) 0.1224(6) 0.3314(13) 0.083(5) Uani 0.30 1 d P B 2
H22C H 0.2657 0.0879 0.3617 0.100 Uiso 0.30 1 calc PR B 2
H22D H 0.1630 0.1433 0.4052 0.100 Uiso 0.30 1 calc PR B 2
C23 C 0.0801(3) 0.10310(14) 0.2419(2) 0.0676(8) Uani 1 1 d . . .
H23A H 0.1015 0.0634 0.2851 0.081 Uiso 1 1 calc R B 1
H23B H -0.0291 0.1113 0.2368 0.081 Uiso 1 1 calc R B 1
Li1 Li 0.0137(3) 0.07767(15) -0.0354(3) 0.0343(7) Uani 1 1 d . . .

loop_
_atom_site_aniso_label
_atom_site_aniso_U_11
_atom_site_aniso_U_22
_atom_site_aniso_U_33
_atom_site_aniso_U_23
_atom_site_aniso_U_13
_atom_site_aniso_U_12
P1 0.0285(2) 0.0241(3) 0.0230(3) 0.0005(2) 0.00252(18) -0.0031(2)
O1 0.0422(7) 0.0382(8) 0.0249(7) -0.0012(6) 0.0061(6) -0.0094(6)
N1 0.0234(7) 0.0269(8) 0.0227(8) 0.0012(6) 0.0025(6) -0.0014(6)
N2 0.0314(8) 0.0302(9) 0.0446(10) 0.0064(8) 0.0071(7) 0.0009(7)
C1 0.0236(9) 0.0268(9) 0.0210(9) -0.0040(8) -0.0009(7) -0.0058(7)
C2 0.0248(9) 0.0262(10) 0.0260(10) -0.0039(8) 0.0014(7) -0.0056(7)
C3 0.0257(9) 0.0333(11) 0.0454(12) -0.0035(10) 0.0039(8) -0.0015(8)
C4 0.0257(10) 0.0440(13) 0.0548(14) -0.0068(11) 0.0125(9) -0.0030(9)
C5 0.0327(10) 0.0471(13) 0.0366(12) -0.0029(10) 0.0118(9) -0.0102(9)
C6 0.0299(10) 0.0360(11) 0.0278(10) 0.0013(9) 0.0038(8) -0.0053(8)
C7 0.0262(9) 0.0239(10) 0.0340(11) -0.0027(8) -0.0009(8) 0.0026(8)
C8 0.0250(9) 0.0262(9) 0.0222(9) 0.0008(7) 0.0064(7) -0.0001(7)
C9 0.0330(10) 0.0272(10) 0.0270(10) 0.0020(9) 0.0029(8) -0.0003(8)
C10 0.0372(11) 0.0336(12) 0.0316(11) -0.0085(9) 0.0056(8) -0.0041(9)
C11 0.0339(10) 0.0504(14) 0.0246(10) -0.0069(10) -0.0012(8) 0.0011(9)
C12 0.0372(10) 0.0430(12) 0.0275(10) 0.0033(10) 0.0011(8) 0.0099(9)
C13 0.0357(10) 0.0293(11) 0.0291(10) -0.0008(9) 0.0044(8) 0.0040(8)
C14 0.0340(9) 0.0198(9) 0.0247(10) 0.0009(8) 0.0030(7) 0.0034(7)
C15 0.0400(11) 0.0281(10) 0.0299(11) -0.0017(8) 0.0004(8) 0.0039(9)
C16 0.0566(13) 0.0394(12) 0.0271(11) -0.0067(9) 0.0037(10) 0.0157(10)
C17 0.0487(13) 0.0501(14) 0.0363(12) 0.0008(10) 0.0153(10) 0.0178(11)
C18 0.0368(12) 0.0558(14) 0.0437(13) -0.0058(11) 0.0129(10) 0.0003(11)
C19 0.0366(11) 0.0434(12) 0.0330(11) -0.0084(10) 0.0101(9) -0.0038(9)
C20 0.0398(11) 0.0414(13) 0.0492(13) -0.0003(10) -0.0011(9) -0.0068(9)
C21A 0.045(3) 0.060(5) 0.059(3) -0.026(3) -0.011(2) 0.006(2)
C22A 0.059(3) 0.090(4) 0.041(3) -0.030(3) -0.005(2) 0.013(3)
C21B 0.081(15) 0.073(13) 0.075(11) -0.040(11) 0.014(11) -0.027(9)
C22B 0.119(12) 0.092(11) 0.032(5) -0.023(8) -0.021(6) 0.021(9)
C23 0.0678(16) 0.109(2) 0.0272(12) 0.0006(13) 0.0109(11) -0.0170(16)
Li1 0.0379(17) 0.0357(18) 0.0296(17) 0.0000(14) 0.0057(13) -0.0080(14)

loop_
_atom_type_symbol
_atom_type_description
_atom_type_scat_dispersion_real
_atom_type_scat_dispersion_imag
_atom_type_scat_source
C C 0.0033 0.0016 'International Tables Vol C Tables 4.2.6.8 and 6.1.1.4'
H H 0.0000 0.0000 'International Tables Vol C Tables 4.2.6.8 and 6.1.1.4'
Li Li -0.0003 0.0001 'International Tables Vol C Tables 4.2.6.8 and 6.1.1.4'
N N 0.0061 0.0033 'International Tables Vol C Tables 4.2.6.8 and 6.1.1.4'
O O 0.0106 0.0060 'International Tables Vol C Tables 4.2.6.8 and 6.1.1.4'
P P 0.1023 0.0942 'International Tables Vol C Tables 4.2.6.8 and 6.1.1.4'

loop_
_geom_angle_atom_site_label_1
_geom_angle_atom_site_label_2
_geom_angle_atom_site_label_3
_geom_angle
_geom_angle_site_symmetry_1
_geom_angle_site_symmetry_3
_geom_angle_publ_flag
N1 P1 C8 104.01(7) . . ?
N1 P1 C14 98.21(7) . . ?
C8 P1 C14 100.44(8) . . ?
N1 P1 Li1 37.06(7) . . ?
C8 P1 Li1 110.79(8) . . ?
C14 P1 Li1 61.21(8) . . ?
C23 O1 C20 109.21(16) . . ?
C23 O1 Li1 125.33(15) . . ?
C20 O1 Li1 124.79(14) . . ?
C1 N1 P1 118.07(11) . . ?
C1 N1 Li1 128.51(15) . . ?
P1 N1 Li1 111.79(12) . . ?
C7 N2 Li1 158.29(18) . 3 ?
C7 N2 Li1 80.02(13) . . ?
Li1 N2 Li1 95.85(12) 3 . ?
N1 C1 C6 126.35(16) . . ?
N1 C1 C2 119.32(15) . . ?
C6 C1 C2 114.32(15) . . ?
C3 C2 C7 120.06(17) . . ?
C3 C2 C1 122.78(16) . . ?
C7 C2 C1 116.98(15) . . ?
C4 C3 C2 120.4(2) . . ?
C4 C3 H3 122.0(10) . . ?
C2 C3 H3 117.6(10) . . ?
C3 C4 C5 118.55(18) . . ?
C3 C4 H4 121.8(12) . . ?
C5 C4 H4 119.6(12) . . ?
C6 C5 C4 121.66(19) . . ?
C6 C5 H5 119.5(12) . . ?
C4 C5 H5 118.8(12) . . ?
C5 C6 C1 122.20(19) . . ?
C5 C6 H6 118.1(10) . . ?
C1 C6 H6 119.7(10) . . ?
N2 C7 C2 175.81(19) . . ?
N2 C7 Li1 75.23(13) . . ?
C2 C7 Li1 102.26(13) . . ?
C13 C8 C9 118.21(17) . . ?
C13 C8 P1 118.91(13) . . ?
C9 C8 P1 122.85(14) . . ?
C10 C9 C8 120.71(18) . . ?
C10 C9 H9 120.3(12) . . ?
C8 C9 H9 119.0(12) . . ?
C11 C10 C9 120.17(19) . . ?
C11 C10 H10 120.5(13) . . ?
C9 C10 H10 119.3(13) . . ?
C12 C11 C10 120.10(18) . . ?
C12 C11 H11 118.8(12) . . ?
C10 C11 H11 121.1(12) . . ?
C11 C12 C13 119.83(19) . . ?
C11 C12 H12 122.1(12) . . ?
C13 C12 H12 118.0(12) . . ?
C12 C13 C8 120.96(18) . . ?
C12 C13 H13 119.5(11) . . ?
C8 C13 H13 119.5(11) . . ?
C19 C14 C15 117.68(17) . . ?
C19 C14 P1 124.45(14) . . ?
C15 C14 P1 117.86(14) . . ?
C19 C14 Li1 96.65(13) . . ?
C15 C14 Li1 90.77(13) . . ?
P1 C14 Li1 82.02(9) . . ?
C16 C15 C14 120.98(19) . . ?
C16 C15 H15 121.4(12) . . ?
C14 C15 H15 117.5(12) . . ?
C17 C16 C15 120.4(2) . . ?
C17 C16 H16 120.1(12) . . ?
C15 C16 H16 119.5(12) . . ?
C18 C17 C16 119.6(2) . . ?
C18 C17 H17 120.2(12) . . ?
C16 C17 H17 120.2(12) . . ?
C17 C18 C19 120.1(2) . . ?
C17 C18 H18 121.7(15) . . ?
C19 C18 H18 118.1(15) . . ?
C14 C19 C18 121.3(2) . . ?
C14 C19 H19 119.6(12) . . ?
C18 C19 H19 119.1(12) . . ?
O1 C20 C21B 102.7(9) . . ?
O1 C20 C21A 107.0(5) . . ?
C21B C20 C21A 23.0(7) . . ?
O1 C20 H20A 110.3 . . ?
C21B C20 H20A 91.7 . . ?
C21A C20 H20A 110.3 . . ?
O1 C20 H20B 110.3 . . ?
C21B C20 H20B 131.2 . . ?
C21A C20 H20B 110.3 . . ?
H20A C20 H20B 108.6 . . ?
C20 C21A C22A 101.1(5) . . ?
C20 C21A H21A 111.6 . . ?
C22A C21A H21A 111.6 . . ?
C20 C21A H21B 111.6 . . ?
C22A C21A H21B 111.6 . . ?
H21A C21A H21B 109.4 . . ?
C21A C22A C23 99.9(4) . . ?
C21A C22A H22A 111.8 . . ?
C23 C22A H22A 111.8 . . ?
C21A C22A H22B 111.8 . . ?
C23 C22A H22B 111.8 . . ?
H22A C22A H22B 109.5 . . ?
C20 C21B C22B 102.2(13) . . ?
C20 C21B H21C 111.3 . . ?
C22B C21B H21C 111.3 . . ?
C20 C21B H21D 111.3 . . ?
C22B C21B H21D 111.3 . . ?
H21C C21B H21D 109.2 . . ?
C23 C22B C21B 99.9(11) . . ?
C23 C22B H22C 111.8 . . ?
C21B C22B H22C 111.8 . . ?
C23 C22B H22D 111.8 . . ?
C21B C22B H22D 111.8 . . ?
H22C C22B H22D 109.5 . . ?
C22B C23 O1 108.7(7) . . ?
C22B C23 C22A 30.2(5) . . ?
O1 C23 C22A 103.9(3) . . ?
C22B C23 H23A 81.8 . . ?
O1 C23 H23A 111.0 . . ?
C22A C23 H23A 111.0 . . ?
C22B C23 H23B 130.9 . . ?
O1 C23 H23B 111.0 . . ?
C22A C23 H23B 111.0 . . ?
H23A C23 H23B 109.0 . . ?
O1 Li1 N1 111.17(15) . . ?
O1 Li1 N2 106.74(15) . 3 ?
N1 Li1 N2 141.95(18) . 3 ?
O1 Li1 N2 88.44(13) . . ?
N1 Li1 N2 93.59(13) . . ?
N2 Li1 N2 84.15(12) 3 . ?
O1 Li1 C14 105.63(14) . . ?
N1 Li1 C14 67.90(11) . . ?
N2 Li1 C14 105.03(14) 3 . ?
N2 Li1 C14 159.70(14) . . ?
O1 Li1 C7 90.47(13) . . ?
N1 Li1 C7 69.91(11) . . ?
N2 Li1 C7 107.16(14) 3 . ?
N2 Li1 C7 24.75(6) . . ?
C14 Li1 C7 137.79(13) . . ?
O1 Li1 P1 111.40(13) . . ?
N1 Li1 P1 31.16(7) . . ?
N2 Li1 P1 131.74(14) 3 . ?
N2 Li1 P1 124.53(11) . . ?
C14 Li1 P1 36.78(6) . . ?
C7 Li1 P1 101.06(10) . . ?
O1 Li1 Li1 98.35(15) . 3 ?
N1 Li1 Li1 120.08(17) . 3 ?
N2 Li1 Li1 49.20(9) 3 3 ?
N2 Li1 Li1 34.96(7) . 3 ?
C14 Li1 Li1 149.66(16) . 3 ?
C7 Li1 Li1 58.59(10) . 3 ?
P1 Li1 Li1 144.56(15) . 3 ?

loop_
_geom_bond_atom_site_label_1
_geom_bond_atom_site_label_2
_geom_bond_distance
_geom_bond_site_symmetry_2
_geom_bond_publ_flag
P1 N1 1.6996(14) . ?
P1 C8 1.8420(18) . ?
P1 C14 1.8440(18) . ?
P1 Li1 3.050(3) . ?
O1 C23 1.426(2) . ?
O1 C20 1.438(2) . ?
O1 Li1 1.917(3) . ?
N1 C1 1.359(2) . ?
N1 Li1 1.979(3) . ?
N2 C7 1.150(2) . ?
N2 Li1 2.010(3) 3 ?
N2 Li1 2.656(4) . ?
C1 C6 1.426(2) . ?
C1 C2 1.430(2) . ?
C2 C3 1.404(2) . ?
C2 C7 1.428(3) . ?
C3 C4 1.371(3) . ?
C3 H3 1.009(19) . ?
C4 C5 1.404(3) . ?
C4 H4 0.98(2) . ?
C5 C6 1.376(3) . ?
C5 H5 1.00(2) . ?
C6 H6 0.995(18) . ?
C7 Li1 2.705(4) . ?
C8 C13 1.395(3) . ?
C8 C9 1.396(2) . ?
C9 C10 1.386(3) . ?
C9 H9 0.95(2) . ?
C10 C11 1.383(3) . ?
C10 H10 0.92(2) . ?
C11 C12 1.378(3) . ?
C11 H11 0.96(2) . ?
C12 C13 1.390(3) . ?
C12 H12 0.97(2) . ?
C13 H13 0.981(19) . ?
C14 C19 1.389(3) . ?
C14 C15 1.396(2) . ?
C14 Li1 2.699(4) . ?
C15 C16 1.388(3) . ?
C15 H15 0.96(2) . ?
C16 C17 1.381(3) . ?
C16 H16 0.99(2) . ?
C17 C18 1.375(3) . ?
C17 H17 1.00(2) . ?
C18 C19 1.393(3) . ?
C18 H18 0.93(2) . ?
C19 H19 0.99(2) . ?
C20 C21B 1.49(2) . ?
C20 C21A 1.501(10) . ?
C20 H20A 0.9900 . ?
C20 H20B 0.9900 . ?
C21A C22A 1.518(12) . ?
C21A H21A 0.9900 . ?
C21A H21B 0.9900 . ?
C22A C23 1.557(6) . ?
C22A H22A 0.9900 . ?
C22A H22B 0.9900 . ?
C21B C22B 1.55(3) . ?
C21B H21C 0.9900 . ?
C21B H21D 0.9900 . ?
C22B C23 1.416(15) . ?
C22B H22C 0.9900 . ?
C22B H22D 0.9900 . ?
C23 H23A 0.9900 . ?
C23 H23B 0.9900 . ?
Li1 N2 2.010(3) 3 ?
Li1 Li1 3.490(6) 3 ?

loop_
_geom_torsion_atom_site_label_1
_geom_torsion_atom_site_label_2
_geom_torsion_atom_site_label_3
_geom_torsion_atom_site_label_4
_geom_torsion
_geom_torsion_site_symmetry_1
_geom_torsion_site_symmetry_2
_geom_torsion_site_symmetry_3
_geom_torsion_site_symmetry_4
_geom_torsion_publ_flag
C8 P1 N1 C1 87.23(13) . . . . ?
C14 P1 N1 C1 -169.78(12) . . . . ?
Li1 P1 N1 C1 -166.70(19) . . . . ?
C8 P1 N1 Li1 -106.07(12) . . . . ?
C14 P1 N1 Li1 -3.08(13) . . . . ?
P1 N1 C1 C6 -6.5(2) . . . . ?
Li1 N1 C1 C6 -170.66(17) . . . . ?
P1 N1 C1 C2 175.31(12) . . . . ?
Li1 N1 C1 C2 11.1(2) . . . . ?
N1 C1 C2 C3 -178.03(16) . . . . ?
C6 C1 C2 C3 3.6(2) . . . . ?
N1 C1 C2 C7 6.8(2) . . . . ?
C6 C1 C2 C7 -171.61(15) . . . . ?
C7 C2 C3 C4 172.47(17) . . . . ?
C1 C2 C3 C4 -2.6(3) . . . . ?
C2 C3 C4 C5 0.0(3) . . . . ?
C3 C4 C5 C6 1.3(3) . . . . ?
C4 C5 C6 C1 -0.1(3) . . . . ?
N1 C1 C6 C5 179.50(17) . . . . ?
C2 C1 C6 C5 -2.2(3) . . . . ?
Li1 N2 C7 C2 27(3) 3 . . . ?
Li1 N2 C7 C2 -53(3) . . . . ?
Li1 N2 C7 Li1 80.7(5) 3 . . . ?
C3 C2 C7 N2 -137(3) . . . . ?
C1 C2 C7 N2 38(3) . . . . ?
C3 C2 C7 Li1 170.39(15) . . . . ?
C1 C2 C7 Li1 -14.29(18) . . . . ?
N1 P1 C8 C13 -173.80(13) . . . . ?
C14 P1 C8 C13 84.92(15) . . . . ?
Li1 P1 C8 C13 147.92(14) . . . . ?
N1 P1 C8 C9 4.41(16) . . . . ?
C14 P1 C8 C9 -96.86(15) . . . . ?
Li1 P1 C8 C9 -33.86(17) . . . . ?
C13 C8 C9 C10 -1.4(3) . . . . ?
P1 C8 C9 C10 -179.63(13) . . . . ?
C8 C9 C10 C11 0.3(3) . . . . ?
C9 C10 C11 C12 0.5(3) . . . . ?
C10 C11 C12 C13 -0.3(3) . . . . ?
C11 C12 C13 C8 -0.8(3) . . . . ?
C9 C8 C13 C12 1.6(3) . . . . ?
P1 C8 C13 C12 179.94(14) . . . . ?
N1 P1 C14 C19 -90.50(17) . . . . ?
C8 P1 C14 C19 15.48(18) . . . . ?
Li1 P1 C14 C19 -92.61(18) . . . . ?
N1 P1 C14 C15 88.75(14) . . . . ?
C8 P1 C14 C15 -165.27(14) . . . . ?
Li1 P1 C14 C15 86.63(15) . . . . ?
N1 P1 C14 Li1 2.12(9) . . . . ?
C8 P1 C14 Li1 108.10(9) . . . . ?
C19 C14 C15 C16 1.6(3) . . . . ?
P1 C14 C15 C16 -177.72(15) . . . . ?
Li1 C14 C15 C16 -96.34(19) . . . . ?
C14 C15 C16 C17 -1.2(3) . . . . ?
C15 C16 C17 C18 -0.1(3) . . . . ?
C16 C17 C18 C19 1.0(3) . . . . ?
C15 C14 C19 C18 -0.7(3) . . . . ?
P1 C14 C19 C18 178.53(16) . . . . ?
Li1 C14 C19 C18 93.7(2) . . . . ?
C17 C18 C19 C14 -0.6(3) . . . . ?
C23 O1 C20 C21B -15.8(8) . . . . ?
Li1 O1 C20 C21B 155.2(8) . . . . ?
C23 O1 C20 C21A 7.6(3) . . . . ?
Li1 O1 C20 C21A 178.6(3) . . . . ?
O1 C20 C21A C22A -31.9(6) . . . . ?
C21B C20 C21A C22A 51(3) . . . . ?
C20 C21A C22A C23 41.7(6) . . . . ?
O1 C20 C21B C22B 34.6(13) . . . . ?
C21A C20 C21B C22B -69(3) . . . . ?
C20 C21B C22B C23 -41.1(14) . . . . ?
C21B C22B C23 O1 32.3(12) . . . . ?
C21B C22B C23 C22A -53.4(13) . . . . ?
C20 O1 C23 C22B -11.5(6) . . . . ?
Li1 O1 C23 C22B 177.5(6) . . . . ?
C20 O1 C23 C22A 19.6(3) . . . . ?
Li1 O1 C23 C22A -151.4(2) . . . . ?
C21A C22A C23 C22B 64.8(16) . . . . ?
C21A C22A C23 O1 -38.4(5) . . . . ?
C23 O1 Li1 N1 166.22(19) . . . . ?
C20 O1 Li1 N1 -3.4(3) . . . . ?
C23 O1 Li1 N2 -17.1(3) . . . 3 ?
C20 O1 Li1 N2 173.28(15) . . . 3 ?
C23 O1 Li1 N2 -100.5(2) . . . . ?
C20 O1 Li1 N2 89.86(17) . . . . ?
C23 O1 Li1 C14 94.3(2) . . . . ?
C20 O1 Li1 C14 -75.3(2) . . . . ?
C23 O1 Li1 C7 -125.20(19) . . . . ?
C20 O1 Li1 C7 65.19(19) . . . . ?
C23 O1 Li1 P1 132.72(19) . . . . ?
C20 O1 Li1 P1 -36.9(2) . . . . ?
C23 O1 Li1 Li1 -66.9(2) . . . 3 ?
C20 O1 Li1 Li1 123.49(17) . . . 3 ?
C1 N1 Li1 O1 68.3(2) . . . . ?
P1 N1 Li1 O1 -96.64(16) . . . . ?
C1 N1 Li1 N2 -106.5(3) . . . 3 ?
P1 N1 Li1 N2 88.5(3) . . . 3 ?
C1 N1 Li1 N2 -21.4(2) . . . . ?
P1 N1 Li1 N2 173.64(8) . . . . ?
C1 N1 Li1 C14 167.21(16) . . . . ?
P1 N1 Li1 C14 2.25(9) . . . . ?
C1 N1 Li1 C7 -14.07(17) . . . . ?
P1 N1 Li1 C7 -179.04(9) . . . . ?
C1 N1 Li1 P1 165.0(2) . . . . ?
C1 N1 Li1 Li1 -45.5(3) . . . 3 ?
P1 N1 Li1 Li1 149.51(15) . . . 3 ?
C7 N2 Li1 O1 -94.52(15) . . . . ?
Li1 N2 Li1 O1 107.00(15) 3 . . . ?
C7 N2 Li1 N1 16.60(15) . . . . ?
Li1 N2 Li1 N1 -141.88(18) 3 . . . ?
C7 N2 Li1 N2 158.48(18) . . . 3 ?
Li1 N2 Li1 N2 0.0 3 . . 3 ?
C7 N2 Li1 C14 40.1(4) . . . . ?
Li1 N2 Li1 C14 -118.3(4) 3 . . . ?
Li1 N2 Li1 C7 -158.48(18) 3 . . . ?
C7 N2 Li1 P1 20.59(17) . . . . ?
Li1 N2 Li1 P1 -137.89(19) 3 . . . ?
C7 N2 Li1 Li1 158.48(18) . . . 3 ?
C19 C14 Li1 O1 -131.04(15) . . . . ?
C15 C14 Li1 O1 -13.05(16) . . . . ?
P1 C14 Li1 O1 104.99(13) . . . . ?
C19 C14 Li1 N1 122.03(14) . . . . ?
C15 C14 Li1 N1 -119.98(14) . . . . ?
P1 C14 Li1 N1 -1.94(8) . . . . ?
C19 C14 Li1 N2 -18.41(18) . . . 3 ?
C15 C14 Li1 N2 99.58(16) . . . 3 ?
P1 C14 Li1 N2 -142.38(14) . . . 3 ?
C19 C14 Li1 N2 96.5(4) . . . . ?
C15 C14 Li1 N2 -145.5(4) . . . . ?
P1 C14 Li1 N2 -27.4(4) . . . . ?
C19 C14 Li1 C7 120.2(2) . . . . ?
C15 C14 Li1 C7 -121.8(2) . . . . ?
P1 C14 Li1 C7 -3.74(19) . . . . ?
C19 C14 Li1 P1 123.97(14) . . . . ?
C15 C14 Li1 P1 -118.04(13) . . . . ?
C19 C14 Li1 Li1 9.9(4) . . . 3 ?
C15 C14 Li1 Li1 127.9(3) . . . 3 ?
P1 C14 Li1 Li1 -114.1(3) . . . 3 ?
N2 C7 Li1 O1 85.24(15) . . . . ?
C2 C7 Li1 O1 -98.20(14) . . . . ?
N2 C7 Li1 N1 -162.33(16) . . . . ?
C2 C7 Li1 N1 14.23(13) . . . . ?
N2 C7 Li1 N2 -22.45(19) . . . 3 ?
C2 C7 Li1 N2 154.10(15) . . . 3 ?
C2 C7 Li1 N2 176.56(19) . . . . ?
N2 C7 Li1 C14 -160.5(2) . . . . ?
C2 C7 Li1 C14 16.0(2) . . . . ?
N2 C7 Li1 P1 -162.83(14) . . . . ?
C2 C7 Li1 P1 13.73(14) . . . . ?
N2 C7 Li1 Li1 -14.26(12) . . . 3 ?
C2 C7 Li1 Li1 162.30(14) . . . 3 ?
N1 P1 Li1 O1 95.83(17) . . . . ?
C8 P1 Li1 O1 -178.37(12) . . . . ?
C14 P1 Li1 O1 -87.65(15) . . . . ?
C8 P1 Li1 N1 85.80(12) . . . . ?
C14 P1 Li1 N1 176.52(15) . . . . ?
N1 P1 Li1 N2 -124.3(2) . . . 3 ?
C8 P1 Li1 N2 -38.5(2) . . . 3 ?
C14 P1 Li1 N2 52.19(18) . . . 3 ?
N1 P1 Li1 N2 -7.71(10) . . . . ?
C8 P1 Li1 N2 78.09(14) . . . . ?
C14 P1 Li1 N2 168.81(17) . . . . ?
N1 P1 Li1 C14 -176.52(15) . . . . ?
C8 P1 Li1 C14 -90.72(9) . . . . ?
N1 P1 Li1 C7 0.92(8) . . . . ?
C8 P1 Li1 C7 86.72(11) . . . . ?
C14 P1 Li1 C7 177.44(13) . . . . ?
N1 P1 Li1 Li1 -49.2(2) . . . 3 ?
C8 P1 Li1 Li1 36.6(3) . . . 3 ?
C14 P1 Li1 Li1 127.3(3) . . . 3 ?
